data_2237806
loop_
_publ_author_name
'Zhu, Hang'
'Ma, Qing'
'Shi, Hua-Tian'
'Chen, Qun'
'Zhang, Qian-Feng'

_publ_section_title
;
 Aquacarbonyl(ferrocenyldithiophosphonato-\k^2^<i>S</i>,<i>S</i>')bis(triphenylphosphane-\k<i>P</i>)ruthenium(II)
 dichloromethane monosolvate
;
_journal_coeditor_code DS2231
_journal_issue 6
_journal_name_full 'Acta Crystallographica Section E'
_journal_page_first m343
_journal_paper_doi 10.1107/S1600536813014311
_journal_volume 69
_journal_year 2013
_chemical_formula_iupac '[Fe Ru (C5 H5) (C5 H4 O P S2) (C O) (C18 H15 P)2 (H2 O)], C H2 Cl2'
_chemical_formula_moiety 'C47 H41 Fe O3 P3 Ru S2, C H2 Cl2'
_chemical_formula_sum 'C48 H43 Cl2 Fe O3 P3 Ru S2'
_chemical_formula_weight 1052.67
_chemical_name_systematic
'Aquacarbonyl(ferrocenyldithiophosphonato-\k^2^<i>S</i>,<i>S</i>')bis(triphenylphosphane-\k<i>P</i>)ruthenium(II) dichloromethane monosolvate'
_space_group_IT_number 2
_symmetry_cell_setting triclinic
_symmetry_space_group_name_Hall '-P 1'
_symmetry_space_group_name_H-M 'P -1'
_atom_sites_solution_hydrogens geom
_atom_sites_solution_primary direct
_atom_sites_solution_secondary difmap
_audit_creation_method SHELXL-97
_cell_angle_alpha 101.8110(10)
_cell_angle_beta 98.2780(10)
_cell_angle_gamma 109.7590(10)
_cell_formula_units_Z 2
_cell_length_a 12.1493(9)
_cell_length_b 14.2208(11)
_cell_length_c 14.7100(11)
_cell_measurement_reflns_used 6761
_cell_measurement_temperature 296(2)
_cell_measurement_theta_max 25.66
_cell_measurement_theta_min 2.42
_cell_volume 2277.7(3)
_computing_cell_refinement 'SAINT (Bruker, 2005)'
_computing_data_collection 'APEX2 (Bruker, 2005)'
_computing_data_reduction 'SAINT (Bruker, 2005)'
_computing_molecular_graphics 'SHELXTL (Sheldrick, 2008)'
_computing_publication_material 'SHELXTL (Sheldrick, 2008)'
_computing_structure_refinement 'SHELXL97 (Sheldrick, 2008)'
_computing_structure_solution 'SHELXS97 (Sheldrick, 2008)'
_diffrn_ambient_temperature 296(2)
_diffrn_measured_fraction_theta_full 0.994
_diffrn_measured_fraction_theta_max 0.994
_diffrn_measurement_device_type 'Bruker SMART APEXII CCD area-detector'
_diffrn_measurement_method 'phi and omega scans'
_diffrn_radiation_monochromator graphite
_diffrn_radiation_source 'fine-focus sealed tube'
_diffrn_radiation_type MoK\a
_diffrn_radiation_wavelength 0.71073
_diffrn_reflns_av_R_equivalents 0.0388
_diffrn_reflns_av_sigmaI/netI 0.0447
_diffrn_reflns_limit_h_max 15
_diffrn_reflns_limit_h_min -15
_diffrn_reflns_limit_k_max 18
_diffrn_reflns_limit_k_min -18
_diffrn_reflns_limit_l_max 19
_diffrn_reflns_limit_l_min -19
_diffrn_reflns_number 32262
_diffrn_reflns_theta_full 27.64
_diffrn_reflns_theta_max 27.64
_diffrn_reflns_theta_min 2.42
_exptl_absorpt_coefficient_mu 1.006
_exptl_absorpt_correction_T_max 0.9239
_exptl_absorpt_correction_T_min 0.7943
_exptl_absorpt_correction_type multi-scan
_exptl_absorpt_process_details '(SADABS; Sheldrick, 1997)'
_exptl_crystal_colour yellow
_exptl_crystal_density_diffrn 1.535
_exptl_crystal_density_method 'not measured'
_exptl_crystal_description block
_exptl_crystal_F_000 1072
_exptl_crystal_size_max 0.24
_exptl_crystal_size_mid 0.15
_exptl_crystal_size_min 0.08
_refine_diff_density_max 3.982
_refine_diff_density_min -0.671
_refine_ls_extinction_method none
_refine_ls_goodness_of_fit_ref 1.050
_refine_ls_hydrogen_treatment mixed
_refine_ls_matrix_type full
_refine_ls_number_parameters 549
_refine_ls_number_reflns 10536
_refine_ls_number_restraints 2
_refine_ls_restrained_S_all 1.050
_refine_ls_R_factor_all 0.0711
_refine_ls_R_factor_gt 0.0543
_refine_ls_shift/su_max 0.001
_refine_ls_shift/su_mean 0.000
_refine_ls_structure_factor_coef Fsqd
_refine_ls_weighting_details 'calc w=1/[\s^2^(Fo^2^)+(0.0853P)^2^+2.0442P] where P=(Fo^2^+2Fc^2^)/3'
_refine_ls_weighting_scheme calc
_refine_ls_wR_factor_gt 0.1403
_refine_ls_wR_factor_ref 0.1543
_reflns_number_gt 8221
_reflns_number_total 10536
_reflns_threshold_expression I>2sigma(I)
_cod_data_source_file ds2231.cif
_cod_data_source_block I
_cod_database_code 2237806
_cod_database_fobs_code 2237806

loop_
_symmetry_equiv_pos_as_xyz
'x, y, z'
'-x, -y, -z'

loop_
_atom_site_type_symbol
_atom_site_label
_atom_site_fract_x
_atom_site_fract_y
_atom_site_fract_z
_atom_site_U_iso_or_equiv
_atom_site_adp_type
_atom_site_calc_flag
_atom_site_refinement_flags
_atom_site_occupancy
_atom_site_symmetry_multiplicity
Ru Ru1 0.57682(3) 0.84933(2) 0.60821(2) 0.02666(10) Uani d . 1 1
Fe Fe1 0.34922(7) 0.55279(5) 0.22580(5) 0.04881(18) Uani d . 1 1
O O3 0.5232(3) 0.9764(2) 0.5934(2) 0.0406(7) Uani d D 1 1
H H1S 0.541(4) 1.0333(16) 0.632(2) 0.029(11) Uiso d D 1 1
H H2S 0.460(3) 0.962(5) 0.555(4) 0.09(2) Uiso d D 1 1
S S1 0.40195(9) 0.74574(8) 0.47898(7) 0.0361(2) Uani d . 1 1
S S2 0.66350(9) 0.87473(8) 0.47088(7) 0.0378(2) Uani d . 1 1
P P1 0.49822(9) 0.78762(7) 0.38051(7) 0.0305(2) Uani d . 1 1
P P2 0.44859(9) 0.80208(7) 0.71339(7) 0.0299(2) Uani d . 1 1
P P3 0.76866(9) 0.97232(8) 0.70618(7) 0.0306(2) Uani d . 1 1
O O1 0.4530(3) 0.8442(2) 0.3179(2) 0.0418(7) Uani d . 1 1
O O2 0.6390(3) 0.6647(2) 0.6043(3) 0.0588(9) Uani d . 1 1
C C1 0.5005(4) 0.6752(3) 0.3034(3) 0.0354(8) Uani d . 1 1
C C2 0.5009(5) 0.5821(4) 0.3236(3) 0.0514(12) Uani d . 1 1
H H2 0.5042 0.5688 0.3831 0.062 Uiso calc R 1 1
C C3 0.4953(5) 0.5126(4) 0.2371(4) 0.0593(13) Uani d . 1 1
H H3 0.4951 0.4461 0.2304 0.071 Uiso calc R 1 1
C C4 0.4899(5) 0.5611(4) 0.1627(4) 0.0629(14) Uani d . 1 1
H H4 0.4848 0.5321 0.0988 0.075 Uiso calc R 1 1
C C5 0.4937(5) 0.6615(3) 0.2028(3) 0.0495(11) Uani d . 1 1
H H5 0.4920 0.7104 0.1698 0.059 Uiso calc R 1 1
C C6 0.2098(7) 0.5002(9) 0.2869(7) 0.109(3) Uani d . 1 1
H H6 0.2179 0.4986 0.3503 0.131 Uiso calc R 1 1
C C7 0.2044(7) 0.4244(6) 0.2133(8) 0.107(3) Uani d . 1 1
H H7 0.2062 0.3607 0.2183 0.128 Uiso calc R 1 1
C C8 0.1960(6) 0.4522(6) 0.1304(6) 0.093(2) Uani d . 1 1
H H8 0.1915 0.4117 0.0706 0.111 Uiso calc R 1 1
C C9 0.1952(7) 0.5517(8) 0.1503(8) 0.114(3) Uani d . 1 1
H H9 0.1916 0.5910 0.1074 0.136 Uiso calc R 1 1
C C10 0.2012(6) 0.5817(7) 0.2517(8) 0.112(3) Uani d . 1 1
H H10 0.1995 0.6435 0.2865 0.135 Uiso calc R 1 1
C C11 0.3794(3) 0.8935(3) 0.7572(3) 0.0352(8) Uani d . 1 1
C C12 0.3908(4) 0.9360(3) 0.8534(3) 0.0473(10) Uani d . 1 1
H H12 0.4339 0.9171 0.8991 0.057 Uiso calc R 1 1
C C13 0.3380(5) 1.0067(4) 0.8819(4) 0.0642(14) Uani d . 1 1
H H13 0.3455 1.0344 0.9466 0.077 Uiso calc R 1 1
C C14 0.2758(5) 1.0353(4) 0.8160(5) 0.0689(17) Uani d . 1 1
H H14 0.2415 1.0832 0.8356 0.083 Uiso calc R 1 1
C C15 0.2630(5) 0.9939(4) 0.7202(5) 0.0608(14) Uani d . 1 1
H H15 0.2199 1.0137 0.6753 0.073 Uiso calc R 1 1
C C16 0.3142(4) 0.9226(4) 0.6904(4) 0.0479(11) Uani d . 1 1
H H16 0.3048 0.8942 0.6255 0.058 Uiso calc R 1 1
C C20 0.6172(3) 0.7368(3) 0.6083(3) 0.0349(8) Uani d . 1 1
C C21 0.3166(4) 0.6803(3) 0.6583(3) 0.0378(9) Uani d . 1 1
C C22 0.3325(4) 0.5913(3) 0.6148(3) 0.0485(11) Uani d . 1 1
H H22 0.4094 0.5950 0.6103 0.058 Uiso calc R 1 1
C C23 0.2363(5) 0.4970(4) 0.5777(4) 0.0632(14) Uani d . 1 1
H H23 0.2485 0.4380 0.5483 0.076 Uiso calc R 1 1
C C24 0.1235(5) 0.4914(4) 0.5847(5) 0.0755(18) Uani d . 1 1
H H24 0.0585 0.4284 0.5593 0.091 Uiso calc R 1 1
C C25 0.1053(5) 0.5774(5) 0.6287(5) 0.0790(19) Uani d . 1 1
H H25 0.0285 0.5722 0.6349 0.095 Uiso calc R 1 1
C C26 0.2008(4) 0.6723(4) 0.6642(4) 0.0592(13) Uani d . 1 1
H H26 0.1874 0.7311 0.6922 0.071 Uiso calc R 1 1
C C31 0.5046(4) 0.7699(3) 0.8209(3) 0.0344(8) Uani d . 1 1
C C32 0.4262(4) 0.7171(3) 0.8702(3) 0.0430(10) Uani d . 1 1
H H32 0.3440 0.6993 0.8496 0.052 Uiso calc R 1 1
C C33 0.4688(5) 0.6907(4) 0.9492(3) 0.0532(12) Uani d . 1 1
H H33 0.4154 0.6559 0.9818 0.064 Uiso calc R 1 1
C C34 0.5900(5) 0.7156(4) 0.9800(3) 0.0547(12) Uani d . 1 1
H H34 0.6187 0.6975 1.0332 0.066 Uiso calc R 1 1
C C35 0.6690(5) 0.7675(4) 0.9317(3) 0.0531(12) Uani d . 1 1
H H35 0.7511 0.7843 0.9522 0.064 Uiso calc R 1 1
C C36 0.6264(4) 0.7946(3) 0.8530(3) 0.0420(9) Uani d . 1 1
H H36 0.6803 0.8300 0.8210 0.050 Uiso calc R 1 1
C C41 0.8587(3) 1.0592(3) 0.6437(3) 0.0332(8) Uani d . 1 1
C C42 0.8153(4) 1.1299(3) 0.6144(3) 0.0447(10) Uani d . 1 1
H H42 0.7427 1.1315 0.6262 0.054 Uiso calc R 1 1
C C43 0.8791(4) 1.1975(3) 0.5681(4) 0.0500(11) Uani d . 1 1
H H43 0.8490 1.2441 0.5485 0.060 Uiso calc R 1 1
C C44 0.9874(5) 1.1962(4) 0.5508(4) 0.0587(13) Uani d . 1 1
H H44 1.0303 1.2416 0.5194 0.070 Uiso calc R 1 1
C C45 1.0315(5) 1.1275(4) 0.5800(5) 0.0682(16) Uani d . 1 1
H H45 1.1048 1.1270 0.5691 0.082 Uiso calc R 1 1
C C46 0.9668(5) 1.0587(4) 0.6261(4) 0.0563(13) Uani d . 1 1
H H46 0.9969 1.0120 0.6452 0.068 Uiso calc R 1 1
C C51 0.8706(3) 0.9121(3) 0.7488(3) 0.0367(9) Uani d . 1 1
C C52 0.8946(4) 0.8419(3) 0.6820(3) 0.0413(9) Uani d . 1 1
H H52 0.8600 0.8274 0.6175 0.050 Uiso calc R 1 1
C C53 0.9693(4) 0.7934(4) 0.7102(4) 0.0519(12) Uani d . 1 1
H H53 0.9858 0.7475 0.6646 0.062 Uiso calc R 1 1
C C54 1.0187(5) 0.8123(4) 0.8038(4) 0.0593(13) Uani d . 1 1
H H54 1.0689 0.7793 0.8223 0.071 Uiso calc R 1 1
C C55 0.9948(5) 0.8805(4) 0.8720(4) 0.0607(14) Uani d . 1 1
H H55 1.0275 0.8923 0.9364 0.073 Uiso calc R 1 1
C C56 0.9218(4) 0.9312(4) 0.8444(3) 0.0490(11) Uani d . 1 1
H H56 0.9072 0.9782 0.8902 0.059 Uiso calc R 1 1
C C61 0.7790(4) 1.0714(3) 0.8121(3) 0.0356(8) Uani d . 1 1
C C62 0.6762(4) 1.0715(3) 0.8422(3) 0.0453(10) Uani d . 1 1
H H62 0.6019 1.0203 0.8094 0.054 Uiso calc R 1 1
C C63 0.6843(5) 1.1488(4) 0.9222(4) 0.0610(14) Uani d . 1 1
H H63 0.6154 1.1477 0.9432 0.073 Uiso calc R 1 1
C C64 0.7919(5) 1.2250(4) 0.9693(4) 0.0605(14) Uani d . 1 1
H H64 0.7963 1.2762 1.0219 0.073 Uiso calc R 1 1
C C65 0.8950(5) 1.2269(4) 0.9395(4) 0.0604(13) Uani d . 1 1
H H65 0.9688 1.2789 0.9725 0.072 Uiso calc R 1 1
C C66 0.8888(4) 1.1513(4) 0.8603(3) 0.0508(11) Uani d . 1 1
H H66 0.9581 1.1540 0.8392 0.061 Uiso calc R 1 1
C C1S 0.8456(18) 0.6112(13) 0.2091(9) 0.264(11) Uani d . 1 1
H H1S1 0.7820 0.5791 0.2390 0.317 Uiso calc R 1 1
H H1S2 0.9174 0.6505 0.2597 0.317 Uiso calc R 1 1
Cl Cl1S 0.8099(3) 0.6917(4) 0.1639(4) 0.2144(19) Uani d . 1 1
Cl Cl2S 0.8735(4) 0.5084(4) 0.1346(4) 0.2133(17) Uani d . 1 1

loop_
_atom_site_aniso_label
_atom_site_aniso_U_11
_atom_site_aniso_U_22
_atom_site_aniso_U_33
_atom_site_aniso_U_12
_atom_site_aniso_U_13
_atom_site_aniso_U_23
Ru1 0.02830(16) 0.02926(16) 0.02479(16) 0.01314(12) 0.00753(12) 0.00756(11)
Fe1 0.0577(4) 0.0377(3) 0.0416(4) 0.0124(3) 0.0055(3) 0.0049(3)
O3 0.0535(19) 0.0318(15) 0.0399(17) 0.0233(14) 0.0068(15) 0.0077(13)
S1 0.0323(5) 0.0421(5) 0.0291(5) 0.0102(4) 0.0071(4) 0.0061(4)
S2 0.0344(5) 0.0441(5) 0.0301(5) 0.0086(4) 0.0113(4) 0.0077(4)
P1 0.0372(5) 0.0279(4) 0.0271(5) 0.0140(4) 0.0073(4) 0.0060(4)
P2 0.0315(5) 0.0345(5) 0.0289(5) 0.0156(4) 0.0109(4) 0.0116(4)
P3 0.0287(5) 0.0366(5) 0.0280(5) 0.0145(4) 0.0065(4) 0.0087(4)
O1 0.0580(19) 0.0330(14) 0.0340(15) 0.0203(13) 0.0051(13) 0.0071(12)
O2 0.055(2) 0.0425(17) 0.087(3) 0.0301(16) 0.0137(19) 0.0167(17)
C1 0.040(2) 0.0319(19) 0.033(2) 0.0151(16) 0.0078(17) 0.0031(15)
C2 0.072(3) 0.048(2) 0.046(3) 0.037(2) 0.012(2) 0.015(2)
C3 0.083(4) 0.042(2) 0.058(3) 0.035(3) 0.018(3) 0.004(2)
C4 0.087(4) 0.048(3) 0.048(3) 0.024(3) 0.029(3) -0.002(2)
C5 0.067(3) 0.041(2) 0.039(2) 0.018(2) 0.021(2) 0.0084(19)
C6 0.061(4) 0.141(8) 0.102(7) 0.005(5) 0.030(4) 0.033(6)
C7 0.084(5) 0.066(4) 0.134(8) -0.008(4) 0.017(5) 0.021(5)
C8 0.077(5) 0.082(5) 0.078(5) 0.016(4) -0.013(4) -0.019(4)
C9 0.073(5) 0.122(7) 0.142(8) 0.034(5) -0.019(5) 0.065(6)
C10 0.044(3) 0.105(6) 0.143(8) 0.024(4) 0.002(4) -0.038(6)
C11 0.0313(19) 0.0363(19) 0.043(2) 0.0152(16) 0.0177(17) 0.0122(17)
C12 0.049(3) 0.049(2) 0.046(3) 0.023(2) 0.016(2) 0.006(2)
C13 0.067(3) 0.055(3) 0.073(4) 0.032(3) 0.027(3) 0.001(3)
C14 0.065(3) 0.047(3) 0.114(5) 0.037(3) 0.042(4) 0.021(3)
C15 0.054(3) 0.067(3) 0.092(4) 0.040(3) 0.034(3) 0.046(3)
C16 0.046(3) 0.055(3) 0.057(3) 0.027(2) 0.022(2) 0.027(2)
C20 0.0305(19) 0.0347(19) 0.038(2) 0.0132(16) 0.0042(17) 0.0090(16)
C21 0.039(2) 0.039(2) 0.034(2) 0.0123(17) 0.0093(17) 0.0130(17)
C22 0.051(3) 0.042(2) 0.053(3) 0.017(2) 0.016(2) 0.013(2)
C23 0.071(4) 0.034(2) 0.070(4) 0.011(2) 0.006(3) 0.007(2)
C24 0.056(3) 0.044(3) 0.102(5) 0.001(2) -0.006(3) 0.014(3)
C25 0.038(3) 0.059(3) 0.125(6) 0.009(2) 0.009(3) 0.017(4)
C26 0.043(3) 0.049(3) 0.083(4) 0.016(2) 0.012(3) 0.014(3)
C31 0.045(2) 0.0371(19) 0.0268(19) 0.0196(17) 0.0129(17) 0.0112(15)
C32 0.051(3) 0.053(2) 0.034(2) 0.023(2) 0.020(2) 0.0179(19)
C33 0.076(4) 0.054(3) 0.041(3) 0.028(3) 0.028(2) 0.024(2)
C34 0.078(4) 0.060(3) 0.036(2) 0.034(3) 0.011(2) 0.021(2)
C35 0.054(3) 0.066(3) 0.045(3) 0.028(2) 0.007(2) 0.022(2)
C36 0.043(2) 0.051(2) 0.036(2) 0.0176(19) 0.0098(19) 0.0195(19)
C41 0.0304(19) 0.0360(19) 0.032(2) 0.0111(15) 0.0083(16) 0.0085(16)
C42 0.039(2) 0.048(2) 0.054(3) 0.0187(19) 0.013(2) 0.021(2)
C43 0.053(3) 0.042(2) 0.058(3) 0.017(2) 0.013(2) 0.021(2)
C44 0.074(4) 0.047(3) 0.063(3) 0.018(2) 0.037(3) 0.023(2)
C45 0.065(3) 0.066(3) 0.106(5) 0.037(3) 0.058(3) 0.042(3)
C46 0.054(3) 0.056(3) 0.082(4) 0.032(2) 0.036(3) 0.036(3)
C51 0.032(2) 0.045(2) 0.040(2) 0.0177(17) 0.0098(17) 0.0185(18)
C52 0.038(2) 0.049(2) 0.042(2) 0.0217(19) 0.0088(19) 0.0153(19)
C53 0.045(3) 0.058(3) 0.066(3) 0.031(2) 0.019(2) 0.023(2)
C54 0.050(3) 0.069(3) 0.075(4) 0.035(3) 0.012(3) 0.036(3)
C55 0.055(3) 0.079(4) 0.050(3) 0.028(3) -0.002(2) 0.029(3)
C56 0.049(3) 0.062(3) 0.041(2) 0.027(2) 0.005(2) 0.018(2)
C61 0.042(2) 0.038(2) 0.0287(19) 0.0179(17) 0.0078(17) 0.0077(16)
C62 0.046(2) 0.044(2) 0.043(2) 0.0159(19) 0.015(2) 0.0040(19)
C63 0.067(3) 0.059(3) 0.057(3) 0.024(3) 0.031(3) 0.002(2)
C64 0.084(4) 0.053(3) 0.041(3) 0.029(3) 0.012(3) 0.001(2)
C65 0.059(3) 0.053(3) 0.048(3) 0.010(2) -0.004(2) 0.000(2)
C66 0.041(2) 0.052(3) 0.046(3) 0.011(2) 0.004(2) 0.000(2)
C1S 0.42(3) 0.192(14) 0.090(9) 0.012(16) -0.011(12) 0.071(10)
Cl1S 0.0880(19) 0.266(5) 0.281(5) 0.041(2) 0.017(2) 0.122(4)
Cl2S 0.175(3) 0.190(4) 0.221(4) 0.019(3) 0.041(3) 0.034(3)

loop_
_atom_type_symbol
_atom_type_description
_atom_type_scat_dispersion_real
_atom_type_scat_dispersion_imag
_atom_type_scat_source
C C 0.0033 0.0016 'International Tables Vol C Tables 4.2.6.8 and 6.1.1.4'
H H 0.0000 0.0000 'International Tables Vol C Tables 4.2.6.8 and 6.1.1.4'
O O 0.0106 0.0060 'International Tables Vol C Tables 4.2.6.8 and 6.1.1.4'
P P 0.1023 0.0942 'International Tables Vol C Tables 4.2.6.8 and 6.1.1.4'
S S 0.1246 0.1234 'International Tables Vol C Tables 4.2.6.8 and 6.1.1.4'
Fe Fe 0.3463 0.8444 'International Tables Vol C Tables 4.2.6.8 and 6.1.1.4'
Ru Ru -1.2594 0.8363 'International Tables Vol C Tables 4.2.6.8 and 6.1.1.4'
Cl Cl 0.1484 0.1585 'International Tables Vol C Tables 4.2.6.8 and 6.1.1.4'

loop_
_geom_angle_atom_site_label_1
_geom_angle_atom_site_label_2
_geom_angle_atom_site_label_3
_geom_angle
C20 Ru1 O3 174.49(15)
C20 Ru1 P2 90.26(13)
O3 Ru1 P2 92.66(9)
C20 Ru1 P3 94.08(12)
O3 Ru1 P3 89.54(9)
P2 Ru1 P3 106.97(4)
C20 Ru1 S1 91.03(13)
O3 Ru1 S1 84.48(9)
P2 Ru1 S1 86.51(4)
P3 Ru1 S1 165.53(4)
C20 Ru1 S2 90.95(13)
O3 Ru1 S2 85.10(9)
P2 Ru1 S2 166.20(4)
P3 Ru1 S2 86.65(3)
S1 Ru1 S2 79.73(4)
C7 Fe1 C6 38.7(3)
C7 Fe1 C9 66.7(4)
C6 Fe1 C9 68.5(4)
C7 Fe1 C8 39.3(3)
C6 Fe1 C8 66.7(4)
C9 Fe1 C8 40.0(3)
C7 Fe1 C2 118.0(3)
C6 Fe1 C2 106.7(3)
C9 Fe1 C2 166.5(4)
C8 Fe1 C2 151.0(3)
C7 Fe1 C1 152.2(3)
C6 Fe1 C1 119.6(3)
C9 Fe1 C1 129.5(3)
C8 Fe1 C1 167.3(3)
C2 Fe1 C1 40.84(17)
C7 Fe1 C5 164.7(3)
C6 Fe1 C5 155.7(4)
C9 Fe1 C5 109.9(3)
C8 Fe1 C5 128.6(3)
C2 Fe1 C5 69.0(2)
C1 Fe1 C5 41.46(17)
C7 Fe1 C3 107.4(3)
C6 Fe1 C3 125.1(4)
C9 Fe1 C3 152.2(4)
C8 Fe1 C3 117.9(3)
C2 Fe1 C3 40.93(19)
C1 Fe1 C3 68.67(18)
C5 Fe1 C3 68.2(2)
C7 Fe1 C4 126.8(3)
C6 Fe1 C4 162.2(4)
C9 Fe1 C4 119.5(4)
C8 Fe1 C4 108.2(3)
C2 Fe1 C4 69.0(2)
C1 Fe1 C4 69.13(18)
C5 Fe1 C4 40.51(18)
C3 Fe1 C4 40.6(2)
C7 Fe1 C10 65.9(4)
C6 Fe1 C10 40.0(4)
C9 Fe1 C10 41.7(4)
C8 Fe1 C10 67.5(3)
C2 Fe1 C10 126.7(3)
C1 Fe1 C10 109.5(2)
C5 Fe1 C10 122.4(3)
C3 Fe1 C10 163.0(4)
C4 Fe1 C10 156.0(4)
Ru1 O3 H1S 130(3)
Ru1 O3 H2S 116(5)
H1S O3 H2S 110(5)
P1 S1 Ru1 90.85(5)
P1 S2 Ru1 90.15(4)
O1 P1 C1 106.63(18)
O1 P1 S1 116.18(13)
C1 P1 S1 109.51(14)
O1 P1 S2 114.15(13)
C1 P1 S2 111.17(14)
S1 P1 S2 99.14(6)
C11 P2 C31 103.93(18)
C11 P2 C21 102.26(19)
C31 P2 C21 98.52(18)
C11 P2 Ru1 116.26(13)
C31 P2 Ru1 119.75(13)
C21 P2 Ru1 113.37(13)
C61 P3 C51 104.19(19)
C61 P3 C41 98.26(18)
C51 P3 C41 102.50(18)
C61 P3 Ru1 121.33(14)
C51 P3 Ru1 113.93(14)
C41 P3 Ru1 114.01(13)
C2 C1 C5 107.2(4)
C2 C1 P1 129.1(3)
C5 C1 P1 123.5(3)
C2 C1 Fe1 69.4(3)
C5 C1 Fe1 69.3(2)
P1 C1 Fe1 123.3(2)
C1 C2 C3 107.9(4)
C1 C2 Fe1 69.8(3)
C3 C2 Fe1 69.8(3)
C1 C2 H2 126.0
C3 C2 H2 126.0
Fe1 C2 H2 125.9
C4 C3 C2 108.7(4)
C4 C3 Fe1 69.9(3)
C2 C3 Fe1 69.3(3)
C4 C3 H3 125.6
C2 C3 H3 125.6
Fe1 C3 H3 126.8
C5 C4 C3 107.8(4)
C5 C4 Fe1 69.5(3)
C3 C4 Fe1 69.6(3)
C5 C4 H4 126.1
C3 C4 H4 126.1
Fe1 C4 H4 126.4
C4 C5 C1 108.4(4)
C4 C5 Fe1 70.0(3)
C1 C5 Fe1 69.3(2)
C4 C5 H5 125.8
C1 C5 H5 125.8
Fe1 C5 H5 126.5
C7 C6 C10 107.9(9)
C7 C6 Fe1 70.3(5)
C10 C6 Fe1 70.9(5)
C7 C6 H6 126.0
C10 C6 H6 126.0
Fe1 C6 H6 124.4
C6 C7 C8 111.4(8)
C6 C7 Fe1 70.9(4)
C8 C7 Fe1 70.8(4)
C6 C7 H7 124.3
C8 C7 H7 124.3
Fe1 C7 H7 125.5
C7 C8 C9 108.1(8)
C7 C8 Fe1 69.9(4)
C9 C8 Fe1 70.0(4)
C7 C8 H8 125.9
C9 C8 H8 125.9
Fe1 C8 H8 125.7
C8 C9 C10 105.8(8)
C8 C9 Fe1 70.0(4)
C10 C9 Fe1 69.8(4)
C8 C9 H9 127.1
C10 C9 H9 127.1
Fe1 C9 H9 124.7
C6 C10 C9 106.7(7)
C6 C10 Fe1 69.1(4)
C9 C10 Fe1 68.5(4)
C6 C10 H10 126.7
C9 C10 H10 126.7
Fe1 C10 H10 127.3
C12 C11 C16 118.7(4)
C12 C11 P2 123.2(3)
C16 C11 P2 118.0(3)
C11 C12 C13 120.3(5)
C11 C12 H12 119.8
C13 C12 H12 119.8
C14 C13 C12 120.3(5)
C14 C13 H13 119.8
C12 C13 H13 119.8
C13 C14 C15 120.3(5)
C13 C14 H14 119.8
C15 C14 H14 119.8
C14 C15 C16 120.1(5)
C14 C15 H15 119.9
C16 C15 H15 119.9
C11 C16 C15 120.1(5)
C11 C16 H16 119.9
C15 C16 H16 119.9
O2 C20 Ru1 176.9(4)
C22 C21 C26 118.0(4)
C22 C21 P2 119.7(3)
C26 C21 P2 122.2(3)
C23 C22 C21 121.4(5)
C23 C22 H22 119.3
C21 C22 H22 119.3
C24 C23 C22 119.4(5)
C24 C23 H23 120.3
C22 C23 H23 120.3
C23 C24 C25 120.6(5)
C23 C24 H24 119.7
C25 C24 H24 119.7
C24 C25 C26 120.2(5)
C24 C25 H25 119.9
C26 C25 H25 119.9
C25 C26 C21 120.4(5)
C25 C26 H26 119.8
C21 C26 H26 119.8
C36 C31 C32 118.2(4)
C36 C31 P2 120.5(3)
C32 C31 P2 121.2(3)
C33 C32 C31 120.9(5)
C33 C32 H32 119.6
C31 C32 H32 119.6
C34 C33 C32 120.2(5)
C34 C33 H33 119.9
C32 C33 H33 119.9
C33 C34 C35 119.8(4)
C33 C34 H34 120.1
C35 C34 H34 120.1
C36 C35 C34 120.1(5)
C36 C35 H35 120.0
C34 C35 H35 120.0
C35 C36 C31 120.9(4)
C35 C36 H36 119.5
C31 C36 H36 119.5
C46 C41 C42 118.7(4)
C46 C41 P3 123.4(3)
C42 C41 P3 117.9(3)
C43 C42 C41 120.7(4)
C43 C42 H42 119.7
C41 C42 H42 119.7
C42 C43 C44 120.1(4)
C42 C43 H43 120.0
C44 C43 H43 120.0
C45 C44 C43 119.7(4)
C45 C44 H44 120.1
C43 C44 H44 120.1
C44 C45 C46 120.2(5)
C44 C45 H45 119.9
C46 C45 H45 119.9
C41 C46 C45 120.6(4)
C41 C46 H46 119.7
C45 C46 H46 119.7
C56 C51 C52 118.5(4)
C56 C51 P3 123.2(3)
C52 C51 P3 118.3(3)
C53 C52 C51 120.7(4)
C53 C52 H52 119.7
C51 C52 H52 119.7
C54 C53 C52 120.4(5)
C54 C53 H53 119.8
C52 C53 H53 119.8
C53 C54 C55 120.2(4)
C53 C54 H54 119.9
C55 C54 H54 119.9
C54 C55 C56 119.9(5)
C54 C55 H55 120.1
C56 C55 H55 120.1
C51 C56 C55 120.3(5)
C51 C56 H56 119.8
C55 C56 H56 119.8
C62 C61 C66 118.8(4)
C62 C61 P3 120.2(3)
C66 C61 P3 120.9(3)
C61 C62 C63 120.0(4)
C61 C62 H62 120.0
C63 C62 H62 120.0
C64 C63 C62 120.5(5)
C64 C63 H63 119.8
C62 C63 H63 119.8
C63 C64 C65 120.3(5)
C63 C64 H64 119.8
C65 C64 H64 119.8
C64 C65 C66 120.0(5)
C64 C65 H65 120.0
C66 C65 H65 120.0
C65 C66 C61 120.3(5)
C65 C66 H66 119.8
C61 C66 H66 119.8
Cl1S C1S Cl2S 119.8(8)
Cl1S C1S H1S1 107.4
Cl2S C1S H1S1 107.4
Cl1S C1S H1S2 107.4
Cl2S C1S H1S2 107.4
H1S1 C1S H1S2 106.9

loop_
_geom_bond_atom_site_label_1
_geom_bond_atom_site_label_2
_geom_bond_distance
Ru1 C20 1.826(4)
Ru1 O3 2.157(3)
Ru1 P2 2.3842(10)
Ru1 P3 2.4110(10)
Ru1 S1 2.4232(10)
Ru1 S2 2.4443(10)
Fe1 C7 2.015(7)
Fe1 C6 2.023(7)
Fe1 C9 2.027(7)
Fe1 C8 2.027(6)
Fe1 C2 2.028(5)
Fe1 C1 2.033(4)
Fe1 C5 2.033(5)
Fe1 C3 2.035(5)
Fe1 C4 2.040(5)
Fe1 C10 2.045(7)
O3 H1S 0.824(10)
O3 H2S 0.818(10)
S1 P1 2.0472(14)
S2 P1 2.0517(14)
P1 O1 1.502(3)
P1 C1 1.772(4)
P2 C11 1.834(4)
P2 C31 1.836(4)
P2 C21 1.844(4)
P3 C61 1.831(4)
P3 C51 1.837(4)
P3 C41 1.846(4)
O2 C20 1.136(5)
C1 C2 1.417(6)
C1 C5 1.439(6)
C2 C3 1.421(6)
C2 H2 0.9300
C3 C4 1.412(7)
C3 H3 0.9300
C4 C5 1.410(6)
C4 H4 0.9300
C5 H5 0.9300
C6 C7 1.339(12)
C6 C10 1.391(12)
C6 H6 0.9300
C7 C8 1.358(11)
C7 H7 0.9300
C8 C9 1.388(11)
C8 H8 0.9300
C9 C10 1.449(12)
C9 H9 0.9300
C10 H10 0.9300
C11 C12 1.387(6)
C11 C16 1.388(6)
C12 C13 1.393(6)
C12 H12 0.9300
C13 C14 1.355(8)
C13 H13 0.9300
C14 C15 1.376(8)
C14 H14 0.9300
C15 C16 1.391(6)
C15 H15 0.9300
C16 H16 0.9300
C21 C22 1.385(6)
C21 C26 1.389(6)
C22 C23 1.385(7)
C22 H22 0.9300
C23 C24 1.366(8)
C23 H23 0.9300
C24 C25 1.365(8)
C24 H24 0.9300
C25 C26 1.386(7)
C25 H25 0.9300
C26 H26 0.9300
C31 C36 1.384(6)
C31 C32 1.392(6)
C32 C33 1.376(6)
C32 H32 0.9300
C33 C34 1.374(8)
C33 H33 0.9300
C34 C35 1.380(7)
C34 H34 0.9300
C35 C36 1.379(6)
C35 H35 0.9300
C36 H36 0.9300
C41 C46 1.376(6)
C41 C42 1.394(5)
C42 C43 1.381(6)
C42 H42 0.9300
C43 C44 1.381(7)
C43 H43 0.9300
C44 C45 1.373(7)
C44 H44 0.9300
C45 C46 1.393(7)
C45 H45 0.9300
C46 H46 0.9300
C51 C56 1.384(6)
C51 C52 1.388(6)
C52 C53 1.379(6)
C52 H52 0.9300
C53 C54 1.354(7)
C53 H53 0.9300
C54 C55 1.381(8)
C54 H54 0.9300
C55 C56 1.385(6)
C55 H55 0.9300
C56 H56 0.9300
C61 C62 1.384(6)
C61 C66 1.395(6)
C62 C63 1.403(6)
C62 H62 0.9300
C63 C64 1.355(8)
C63 H63 0.9300
C64 C65 1.379(8)
C64 H64 0.9300
C65 C66 1.387(7)
C65 H65 0.9300
C66 H66 0.9300
C1S Cl1S 1.582(16)
C1S Cl2S 1.80(2)
C1S H1S1 0.9700
C1S H1S2 0.9700

loop_
_geom_hbond_atom_site_label_D
_geom_hbond_atom_site_label_H
_geom_hbond_atom_site_label_A
_geom_hbond_site_symmetry_A
_geom_hbond_distance_DH
_geom_hbond_distance_HA
_geom_hbond_distance_DA
_geom_hbond_angle_DHA
O3 H1S O1 2_676 0.824(10) 1.720(17) 2.515(4) 162(4)
O3 H2S O3 2_676 0.818(10) 2.52(6) 2.980(6) 117(5)
